data_4063257
loop_
_publ_author_name
'Preston A. Chase'
'Lee D. Henderson'
'Warren E. Piers'
'Masood Parvez'
'William Clegg'
'Mark R. J. Elsegood'

_publ_section_title
;
 Bifunctional Perfluoroaryl Boranes: Synthesis and Coordination
 Chemistry with Neutral Lewis Base Donors
;
_journal_issue 2
_journal_name_full Organometallics
_journal_page_first 349
_journal_page_last 357
_journal_paper_doi 10.1021/om050764t
_journal_volume 25
_journal_year 2006
_chemical_formula_sum 'C8 H5 B2 F9 K N O'
_chemical_formula_weight 362.85
_space_group_IT_number 63
_space_group_name_Hall '-C 2c 2'
_space_group_name_H-M_alt 'C m c m'
_symmetry_cell_setting orthorhombic
_symmetry_space_group_name_Hall '-C 2c 2'
_symmetry_space_group_name_H-M 'C m c m'
_atom_sites_solution_hydrogens geom
_atom_sites_solution_primary direct
_atom_sites_solution_secondary difmap
_cell_angle_alpha 90.00
_cell_angle_beta 90.00
_cell_angle_gamma 90.00
_cell_formula_units_Z 8
_cell_length_a 8.111(5)
_cell_length_b 26.229(5)
_cell_length_c 11.966(10)
_cell_measurement_reflns_used 4973
_cell_measurement_temperature 173(2)
_cell_measurement_theta_max 27.4
_cell_measurement_theta_min 3.7
_cell_volume 2546(3)
_computing_cell_refinement 'HKL DENZO (Otwinowski & Minor, 1997)'
_computing_data_collection 'COLLECT (Hooft, 1998)'
_computing_data_reduction 'SCALEPACK (Otwinowski & Minor, 1997)'
_computing_molecular_graphics 'ORTEPII (Johnson, 1976)'
_computing_publication_material 'SHELXL-97 (Sheldrick, 1997)'
_computing_structure_refinement 'SHELXL-97 (Sheldrick, 1997)'
_computing_structure_solution 'SAPI91 (Fan, 1991)'
_diffrn_ambient_temperature 173(2)
_diffrn_measured_fraction_theta_full 0.991
_diffrn_measured_fraction_theta_max 0.991
_diffrn_measurement_device_type 'Nonius KappaCCD'
_diffrn_measurement_method ' \w and \f '
_diffrn_radiation_monochromator graphite
_diffrn_radiation_source 'fine-focus sealed tube'
_diffrn_radiation_type MoK\a
_diffrn_radiation_wavelength 0.71073
_diffrn_reflns_av_R_equivalents 0.0435
_diffrn_reflns_av_sigmaI/netI 0.0399
_diffrn_reflns_limit_h_max 10
_diffrn_reflns_limit_h_min -10
_diffrn_reflns_limit_k_max 33
_diffrn_reflns_limit_k_min -33
_diffrn_reflns_limit_l_max 15
_diffrn_reflns_limit_l_min -12
_diffrn_reflns_number 4973
_diffrn_reflns_theta_full 27.36
_diffrn_reflns_theta_max 27.36
_diffrn_reflns_theta_min 3.74
_exptl_absorpt_coefficient_mu 0.526
_exptl_absorpt_correction_T_max 0.9493
_exptl_absorpt_correction_T_min 0.9300
_exptl_absorpt_correction_type multi-scan
_exptl_absorpt_process_details 'SORTAV: (Blessing, 1997)'
_exptl_crystal_colour colorless
_exptl_crystal_density_diffrn 1.893
_exptl_crystal_density_meas ?
_exptl_crystal_density_method .
_exptl_crystal_description prism
_exptl_crystal_F_000 1424
_exptl_crystal_size_max 0.14
_exptl_crystal_size_mid 0.12
_exptl_crystal_size_min 0.10
_refine_diff_density_max 0.873
_refine_diff_density_min -0.588
_refine_diff_density_rms 0.083
_refine_ls_extinction_method none
_refine_ls_goodness_of_fit_ref 1.067
_refine_ls_hydrogen_treatment constr
_refine_ls_matrix_type full
_refine_ls_number_parameters 125
_refine_ls_number_reflns 1609
_refine_ls_number_restraints 4
_refine_ls_restrained_S_all 1.065
_refine_ls_R_factor_all 0.0723
_refine_ls_R_factor_gt 0.0508
_refine_ls_shift/su_max 0.000
_refine_ls_shift/su_mean 0.000
_refine_ls_structure_factor_coef Fsqd
_refine_ls_weighting_details 'calc w=1/[\s^2^(Fo^2^)+(0.0790P)^2^+5.0000P] where P=(Fo^2^+2Fc^2^)/3'
_refine_ls_weighting_scheme calc
_refine_ls_wR_factor_gt 0.1365
_refine_ls_wR_factor_ref 0.1520
_reflns_number_gt 1200
_reflns_number_total 1609
_reflns_threshold_expression >2sigma(I)
_cod_depositor_comments
;
The following automatic conversions were performed:
'_symmetry_cell_setting' value 'Orthorhombic' changed to 'orthorhombic'
according to '/home/saulius/struct/CIF-dictionaries/cif_core.dic'
dictionary named 'cif_core.dic' version 2.4.1 from 2010-06-29.

Automatic conversion script
Id: cif_fix_enum 1527 2010-12-29 10:47:43Z saulius 
;
_cod_database_code 4063257

loop_
_symmetry_equiv_pos_as_xyz
'x, y, z'
'-x, -y, z+1/2'
'x, -y, -z'
'-x, y, -z+1/2'
'x+1/2, y+1/2, z'
'-x+1/2, -y+1/2, z+1/2'
'x+1/2, -y+1/2, -z'
'-x+1/2, y+1/2, -z+1/2'
'-x, -y, -z'
'x, y, -z-1/2'
'-x, y, z'
'x, -y, z-1/2'
'-x+1/2, -y+1/2, -z'
'x+1/2, y+1/2, -z-1/2'
'-x+1/2, y+1/2, z'
'x+1/2, -y+1/2, z-1/2'

loop_
_atom_site_label
_atom_site_type_symbol
_atom_site_fract_x
_atom_site_fract_y
_atom_site_fract_z
_atom_site_U_iso_or_equiv
_atom_site_adp_type
_atom_site_occupancy
_atom_site_symmetry_multiplicity
_atom_site_calc_flag
_atom_site_refinement_flags
_atom_site_disorder_group
K1 K 0.0000 0.09686(5) 0.2500 0.0331(3) Uani 1 4 d S .
F1 F 0.2342(2) 0.05429(7) 0.12542(16) 0.0475(5) Uani 1 1 d . .
F2 F 0.2684(2) 0.06357(7) -0.06042(16) 0.0469(5) Uani 1 1 d . .
F3 F 0.5000 0.04098(11) 0.0482(2) 0.0470(7) Uani 1 2 d S .
F4 F 0.1646(2) 0.17487(8) 0.0914(2) 0.0648(7) Uani 1 1 d . .
F5 F 0.3343(2) 0.26332(7) 0.11898(19) 0.0582(6) Uani 1 1 d . .
C1 C 0.4132(3) 0.12906(11) 0.0642(2) 0.0303(6) Uani 1 1 d . .
C2 C 0.3329(3) 0.17392(12) 0.0842(3) 0.0390(7) Uani 1 1 d . .
C3 C 0.4154(4) 0.21927(11) 0.1007(3) 0.0389(7) Uani 1 1 d . .
B1 B 0.3469(4) 0.07207(13) 0.0426(3) 0.0330(7) Uani 1 1 d . .
K2 K 0.0000 0.0000 0.0000 0.0342(3) Uani 1 4 d S .
N1 N 0.0000 -0.0243(2) 0.2500 0.0394(12) Uani 1 4 d S .
C4 C 0.0000 -0.0673(3) 0.2500 0.0402(14) Uani 1 4 d S .
C5 C 0.0000 -0.1226(4) 0.2500 0.081(3) Uani 1 4 d SD .
H5A H 0.0000 -0.1310 0.3273 0.097 Uiso 1 2 d SD .
H5B H -0.1130 -0.1320 0.2500 0.097 Uiso 0.50 2 d SPD .
N2 N 0.560(3) -0.1275(12) 0.2500 0.068(3) Uiso 0.25 2 d SP 1
N2' N 0.5000 -0.1248(9) 0.2500 0.068(3) Uiso 0.50 4 d SP 2
C6 C 0.5000 -0.1681(4) 0.2500 0.064(2) Uani 1 4 d S .
C7 C 0.5000 -0.2225(3) 0.2500 0.080(3) Uani 1 4 d SD .
H7A H 0.6159 -0.2280 0.2500 0.096 Uiso 1 2 d SD .
H7B H 0.5000 -0.2587 0.2500 0.096 Uiso 1 4 d SD .
O1 O 0.5441(3) -0.02065(8) 0.2500 0.0293(10) Uani 1 2 d S .

loop_
_atom_site_aniso_label
_atom_site_aniso_U_11
_atom_site_aniso_U_22
_atom_site_aniso_U_33
_atom_site_aniso_U_23
_atom_site_aniso_U_13
_atom_site_aniso_U_12
K1 0.0213(6) 0.0411(7) 0.0369(7) 0.000 0.000 0.000
F1 0.0346(10) 0.0458(11) 0.0621(12) -0.0044(9) 0.0224(9) -0.0067(8)
F2 0.0338(10) 0.0505(11) 0.0564(11) -0.0023(8) -0.0173(8) -0.0052(8)
F3 0.0329(14) 0.0523(16) 0.0559(16) -0.0055(13) 0.000 0.000
F4 0.0215(9) 0.0484(11) 0.1244(19) -0.0065(12) 0.0156(11) 0.0043(8)
F5 0.0443(11) 0.0370(11) 0.0934(16) -0.0090(10) 0.0103(11) 0.0078(8)
C1 0.0193(13) 0.0375(15) 0.0341(14) -0.0004(11) 0.0021(10) -0.0014(11)
C2 0.0191(13) 0.0449(17) 0.0530(17) -0.0015(14) 0.0064(12) 0.0021(11)
C3 0.0328(15) 0.0320(15) 0.0519(18) -0.0024(13) 0.0053(13) 0.0063(12)
B1 0.0198(14) 0.0394(18) 0.0398(16) -0.0044(13) 0.0039(12) -0.0011(13)
K2 0.0192(5) 0.0397(7) 0.0436(7) -0.0045(5) 0.000 0.000
N1 0.033(3) 0.047(3) 0.037(3) 0.000 0.000 0.000
C4 0.029(3) 0.048(4) 0.043(3) 0.000 0.000 0.000
C5 0.112(9) 0.046(5) 0.085(6) 0.000 0.000 0.000
C6 0.076(6) 0.060(5) 0.057(4) 0.000 0.000 0.000
C7 0.035(4) 0.049(5) 0.156(10) 0.000 0.000 0.000
O1 0.062(3) 0.0159(10) 0.0100(9) 0.000 0.000 0.0004(10)

loop_
_atom_type_symbol
_atom_type_description
_atom_type_scat_dispersion_real
_atom_type_scat_dispersion_imag
_atom_type_scat_source
C C 0.0033 0.0016 'International Tables Vol C Tables 4.2.6.8 and 6.1.1.4'
B B 0.0013 0.0007 'International Tables Vol C Tables 4.2.6.8 and 6.1.1.4'
K K 0.2009 0.2494 'International Tables Vol C Tables 4.2.6.8 and 6.1.1.4'
F F 0.0171 0.0103 'International Tables Vol C Tables 4.2.6.8 and 6.1.1.4'
N N 0.0061 0.0033 'International Tables Vol C Tables 4.2.6.8 and 6.1.1.4'
H H 0.0000 0.0000 'International Tables Vol C Tables 4.2.6.8 and 6.1.1.4'
O O 0.0106 0.0060 'International Tables Vol C Tables 4.2.6.8 and 6.1.1.4'

loop_
_geom_angle_atom_site_label_1
_geom_angle_atom_site_label_2
_geom_angle_atom_site_label_3
_geom_angle
_geom_angle_site_symmetry_1
_geom_angle_site_symmetry_3
F1 K1 F1 130.36(10) 11 10_556
F1 K1 F1 68.16(11) 11 4
F1 K1 F1 91.12(10) 10_556 4
F1 K1 F1 91.12(10) 11 .
F1 K1 F1 68.16(11) 10_556 .
F1 K1 F1 130.36(10) 4 .
F1 K1 F4 158.35(6) 11 10_556
F1 K1 F4 68.02(6) 10_556 10_556
F1 K1 F4 103.99(8) 4 10_556
F1 K1 F4 108.27(7) . 10_556
F1 K1 F4 103.99(8) 11 .
F1 K1 F4 108.27(7) 10_556 .
F1 K1 F4 158.35(6) 4 .
F1 K1 F4 68.02(6) . .
F4 K1 F4 75.70(10) 10_556 .
F1 K1 F4 108.27(7) 11 4
F1 K1 F4 103.99(8) 10_556 4
F1 K1 F4 68.02(6) 4 4
F1 K1 F4 158.35(6) . 4
F4 K1 F4 51.11(8) 10_556 4
F4 K1 F4 97.19(9) . 4
F1 K1 F4 68.02(6) 11 11
F1 K1 F4 158.35(6) 10_556 11
F1 K1 F4 108.27(7) 4 11
F1 K1 F4 103.99(8) . 11
F4 K1 F4 97.19(9) 10_556 11
F4 K1 F4 51.11(8) . 11
F4 K1 F4 75.70(10) 4 11
F1 K1 N1 65.18(5) 11 .
F1 K1 N1 65.18(5) 10_556 .
F1 K1 N1 65.18(5) 4 .
F1 K1 N1 65.18(5) . .
F4 K1 N1 131.40(5) 10_556 .
F4 K1 N1 131.40(5) . .
F4 K1 N1 131.40(5) 4 .
F4 K1 N1 131.40(5) 11 .
F1 K1 K2 45.66(5) 11 .
F1 K1 K2 98.94(6) 10_556 .
F1 K1 K2 98.94(6) 4 .
F1 K1 K2 45.66(5) . .
F4 K1 K2 153.61(4) 10_556 .
F4 K1 K2 87.73(6) . .
F4 K1 K2 153.61(4) 4 .
F4 K1 K2 87.73(6) 11 .
N1 K1 K2 49.66(3) . .
F1 K1 K2 98.94(6) 11 2
F1 K1 K2 45.66(5) 10_556 2
F1 K1 K2 45.66(5) 4 2
F1 K1 K2 98.94(6) . 2
F4 K1 K2 87.73(6) 10_556 2
F4 K1 K2 153.61(4) . 2
F4 K1 K2 87.73(6) 4 2
F4 K1 K2 153.61(4) 11 2
N1 K1 K2 49.66(3) . 2
K2 K1 K2 99.32(6) . 2
B1 F1 K1 135.20(18) . .
B1 F1 K2 103.16(17) . .
K1 F1 K2 91.69(7) . .
B1 F2 K2 102.55(16) . .
B1 F3 B1 113.2(3) . 11_655
C2 F4 K1 117.17(19) . .
C2 C1 C1 118.46(17) . 11_655
C2 C1 B1 132.0(2) . .
C1 C1 B1 109.51(15) 11_655 .
C1 C2 F4 120.1(3) . .
C1 C2 C3 122.5(3) . .
F4 C2 C3 117.4(3) . .
F5 C3 C3 119.21(16) . 11_655
F5 C3 C2 121.7(3) . .
C3 C3 C2 119.03(17) 11_655 .
F2 B1 F1 105.5(2) . .
F2 B1 F3 109.3(2) . .
F1 B1 F3 108.9(3) . .
F2 B1 C1 116.1(3) . .
F1 B1 C1 113.9(2) . .
F3 B1 C1 102.9(2) . .
F2 B1 K2 53.87(13) . .
F1 B1 K2 52.92(14) . .
F3 B1 K2 112.94(19) . .
C1 B1 K2 144.13(18) . .
F1 K2 F1 180.00(9) 9 .
F1 K2 F1 85.11(8) 9 3
F1 K2 F1 94.89(8) . 3
F1 K2 F1 94.89(8) 9 11
F1 K2 F1 85.11(8) . 11
F1 K2 F1 180.00(6) 3 11
F1 K2 F2 47.07(6) 9 9
F1 K2 F2 132.93(6) . 9
F1 K2 F2 110.94(6) 3 9
F1 K2 F2 69.06(6) 11 9
F1 K2 F2 110.94(6) 9 3
F1 K2 F2 69.06(6) . 3
F1 K2 F2 47.07(6) 3 3
F1 K2 F2 132.93(6) 11 3
F2 K2 F2 100.30(8) 9 3
F1 K2 F2 132.93(6) 9 .
F1 K2 F2 47.07(6) . .
F1 K2 F2 69.06(6) 3 .
F1 K2 F2 110.94(6) 11 .
F2 K2 F2 180.00(6) 9 .
F2 K2 F2 79.70(8) 3 .
F1 K2 F2 69.06(6) 9 11
F1 K2 F2 110.94(6) . 11
F1 K2 F2 132.93(6) 3 11
F1 K2 F2 47.07(6) 11 11
F2 K2 F2 79.70(8) 9 11
F2 K2 F2 180.00(6) 3 11
F2 K2 F2 100.30(8) . 11
F1 K2 N1 114.66(9) 9 .
F1 K2 N1 65.34(9) . .
F1 K2 N1 114.66(9) 3 .
F1 K2 N1 65.34(9) 11 .
F2 K2 N1 68.18(7) 9 .
F2 K2 N1 68.18(7) 3 .
F2 K2 N1 111.82(7) . .
F2 K2 N1 111.82(7) 11 .
F1 K2 N1 65.34(9) 9 9
F1 K2 N1 114.66(9) . 9
F1 K2 N1 65.34(9) 3 9
F1 K2 N1 114.66(9) 11 9
F2 K2 N1 111.82(7) 9 9
F2 K2 N1 111.82(7) 3 9
F2 K2 N1 68.18(7) . 9
F2 K2 N1 68.18(7) 11 9
N1 K2 N1 180.0(2) . 9
F1 K2 B1 23.91(7) 9 9
F1 K2 B1 156.09(7) . 9
F1 K2 B1 101.31(7) 3 9
F1 K2 B1 78.69(7) 11 9
F2 K2 B1 23.58(7) 9 9
F2 K2 B1 110.11(8) 3 9
F2 K2 B1 156.42(7) . 9
F2 K2 B1 69.89(8) 11 9
N1 K2 B1 91.75(8) . 9
N1 K2 B1 88.25(8) 9 9
F1 K2 B1 156.09(7) 9 .
F1 K2 B1 23.91(7) . .
F1 K2 B1 78.69(7) 3 .
F1 K2 B1 101.31(7) 11 .
F2 K2 B1 156.42(7) 9 .
F2 K2 B1 69.89(8) 3 .
F2 K2 B1 23.58(7) . .
F2 K2 B1 110.11(8) 11 .
N1 K2 B1 88.25(8) . .
N1 K2 B1 91.75(8) 9 .
B1 K2 B1 180.00(14) 9 .
C4 N1 K2 102.01(11) . 2
C4 N1 K2 102.01(11) . .
K2 N1 K2 156.0(2) 2 .
C4 N1 K1 180.0 . .
K2 N1 K1 77.99(11) 2 .
K2 N1 K1 77.99(11) . .
N1 C4 C5 180.0 . .
N1 C4 K2 59.46(10) . 2
C5 C4 K2 120.54(10) . 2
N1 C4 K2 59.46(10) . .
C5 C4 K2 120.54(10) . .
K2 C4 K2 118.9(2) 2 .
N2 N2 C6 65.3(12) 11_655 .
N2 C6 N2 49(2) . 11_655
N2' C6 C7 180.0 . .
N2 C6 C7 155.3(12) . .
N2 C6 C7 155.3(12) 11_655 .

loop_
_geom_bond_atom_site_label_1
_geom_bond_atom_site_label_2
_geom_bond_distance
_geom_bond_site_symmetry_2
K1 F1 2.660(2) 11
K1 F1 2.660(2) 10_556
K1 F1 2.660(2) 4
K1 F1 2.660(2) .
K1 F4 3.094(3) 10_556
K1 F4 3.094(3) .
K1 F4 3.094(3) 4
K1 F4 3.094(3) 11
K1 N1 3.177(6) .
K1 K2 3.925(2) .
K1 K2 3.925(2) 2
F1 B1 1.427(4) .
F1 K2 2.808(2) .
F2 B1 1.405(4) .
F2 K2 2.836(2) .
F3 B1 1.487(4) .
F3 B1 1.487(4) 11_655
F4 C2 1.368(3) .
F5 C3 1.348(3) .
C1 C2 1.366(4) .
C1 C1 1.409(5) 11_655
C1 B1 1.610(4) .
C2 C3 1.379(4) .
C3 C3 1.373(6) 11_655
B1 K2 3.428(3) .
K2 F1 2.808(2) 9
K2 F1 2.808(2) 3
K2 F1 2.808(2) 11
K2 F2 2.836(2) 9
K2 F2 2.836(2) 3
K2 F2 2.836(2) 11
K2 N1 3.058(3) .
K2 N1 3.058(3) 9
K2 B1 3.428(3) 9
N1 C4 1.128(8) .
N1 K2 3.058(3) 2
C4 C5 1.452(12) .
C4 K2 3.473(4) 2
N2 N2 0.98(4) 11_655
N2 C6 1.17(3) .
N2' C6 1.14(3) .
C6 N2 1.17(3) 11_655
C6 C7 1.428(13) .
O1 O1 0.716(5) 11_655

loop_
_geom_torsion_atom_site_label_1
_geom_torsion_atom_site_label_2
_geom_torsion_atom_site_label_3
_geom_torsion_atom_site_label_4
_geom_torsion
_geom_torsion_site_symmetry_1
_geom_torsion_site_symmetry_4
F1 K1 F1 B1 105.8(2) 11 .
F1 K1 F1 B1 -120.6(2) 10_556 .
F1 K1 F1 B1 167.6(3) 4 .
F4 K1 F1 B1 -64.4(3) 10_556 .
F4 K1 F1 B1 1.1(2) . .
F4 K1 F1 B1 -48.3(3) 4 .
F4 K1 F1 B1 38.2(3) 11 .
N1 K1 F1 B1 167.6(3) . .
K2 K1 F1 B1 110.7(3) . .
K2 K1 F1 B1 -155.0(2) 2 .
F1 K1 F1 K2 -4.90(9) 11 .
F1 K1 F1 K2 128.73(4) 10_556 .
F1 K1 F1 K2 56.96(4) 4 .
F4 K1 F1 K2 -175.11(6) 10_556 .
F4 K1 F1 K2 -109.55(8) . .
F4 K1 F1 K2 -158.94(16) 4 .
F4 K1 F1 K2 -72.51(7) 11 .
N1 K1 F1 K2 56.96(4) . .
K2 K1 F1 K2 94.33(5) 2 .
F1 K1 F4 C2 -130.4(2) 11 .
F1 K1 F4 C2 11.3(2) 10_556 .
F1 K1 F4 C2 163.9(2) 4 .
F1 K1 F4 C2 -44.9(2) . .
F4 K1 F4 C2 71.9(2) 10_556 .
F4 K1 F4 C2 118.7(2) 4 .
F4 K1 F4 C2 -176.26(19) 11 .
N1 K1 F4 C2 -61.3(2) . .
K2 K1 F4 C2 -87.3(2) . .
K2 K1 F4 C2 19.2(3) 2 .
C1 C1 C2 F4 -176.2(2) 11_655 .
B1 C1 C2 F4 1.7(5) . .
C1 C1 C2 C3 2.2(4) 11_655 .
B1 C1 C2 C3 -179.9(3) . .
K1 F4 C2 C1 50.8(4) . .
K1 F4 C2 C3 -127.6(3) . .
C1 C2 C3 F5 179.2(3) . .
F4 C2 C3 F5 -2.4(5) . .
C1 C2 C3 C3 -2.2(4) . 11_655
F4 C2 C3 C3 176.2(2) . 11_655
K2 F2 B1 F1 -12.2(2) . .
K2 F2 B1 F3 104.8(2) . .
K2 F2 B1 C1 -139.4(2) . .
K1 F1 B1 F2 -93.8(3) . .
K2 F1 B1 F2 12.4(2) . .
K1 F1 B1 F3 148.92(19) . .
K2 F1 B1 F3 -104.9(2) . .
K1 F1 B1 C1 34.7(4) . .
K2 F1 B1 C1 140.9(2) . .
K1 F1 B1 K2 -106.2(2) . .
B1 F3 B1 F2 109.9(3) 11_655 .
B1 F3 B1 F1 -135.3(2) 11_655 .
B1 F3 B1 C1 -14.1(4) 11_655 .
B1 F3 B1 K2 167.87(14) 11_655 .
C2 C1 B1 F2 70.8(4) . .
C1 C1 B1 F2 -111.2(2) 11_655 .
C2 C1 B1 F1 -52.2(4) . .
C1 C1 B1 F1 125.9(2) 11_655 .
C2 C1 B1 F3 -169.9(3) . .
C1 C1 B1 F3 8.2(2) 11_655 .
C2 C1 B1 K2 7.0(6) . .
C1 C1 B1 K2 -174.9(2) 11_655 .
B1 F1 K2 F1 47.28(16) . 3
K1 F1 K2 F1 -175.34(8) . 3
B1 F1 K2 F1 -132.72(16) . 11
K1 F1 K2 F1 4.66(8) . 11
B1 F1 K2 F2 171.98(16) . 9
K1 F1 K2 F2 -50.64(10) . 9
B1 F1 K2 F2 87.41(17) . 3
K1 F1 K2 F2 -135.21(7) . 3
B1 F1 K2 F2 -8.02(16) . .
K1 F1 K2 F2 129.36(10) . .
B1 F1 K2 F2 -92.59(17) . 11
K1 F1 K2 F2 44.79(7) . 11
B1 F1 K2 N1 162.2(2) . .
K1 F1 K2 N1 -60.41(10) . .
B1 F1 K2 N1 -17.8(2) . 9
K1 F1 K2 N1 119.59(10) . 9
B1 F1 K2 B1 180.0 . 9
K1 F1 K2 B1 -42.62(19) . 9
K1 F1 K2 B1 137.38(19) . .
B1 F2 K2 F1 -171.88(16) . 9
B1 F2 K2 F1 8.12(16) . .
B1 F2 K2 F1 -110.59(17) . 3
B1 F2 K2 F1 69.41(17) . 11
B1 F2 K2 F2 -62.79(16) . 3
B1 F2 K2 F2 117.21(16) . 11
B1 F2 K2 N1 -1.4(2) . .
B1 F2 K2 N1 178.6(2) . 9
B1 F2 K2 B1 180.0 . 9
F2 B1 K2 F1 14.8(3) . 9
F1 B1 K2 F1 180.0 . 9
F3 B1 K2 F1 -83.0(3) . 9
C1 B1 K2 F1 100.2(3) . 9
F2 B1 K2 F1 -165.2(3) . .
F3 B1 K2 F1 97.0(3) . .
C1 B1 K2 F1 -79.8(3) . .
F2 B1 K2 F1 63.07(16) . 3
F1 B1 K2 F1 -131.72(16) . 3
F3 B1 K2 F1 -34.74(19) . 3
C1 B1 K2 F1 148.5(3) . 3
F2 B1 K2 F1 -116.93(16) . 11
F1 B1 K2 F1 48.28(16) . 11
F3 B1 K2 F1 145.26(19) . 11
C1 B1 K2 F1 -31.5(3) . 11
F2 B1 K2 F2 180.0 . 9
F1 B1 K2 F2 -14.8(3) . 9
F3 B1 K2 F2 82.2(3) . 9
C1 B1 K2 F2 -94.6(4) . 9
F2 B1 K2 F2 111.28(17) . 3
F1 B1 K2 F2 -83.51(17) . 3
F3 B1 K2 F2 13.47(18) . 3
C1 B1 K2 F2 -163.3(3) . 3
F1 B1 K2 F2 165.2(3) . .
F3 B1 K2 F2 -97.8(3) . .
C1 B1 K2 F2 85.4(4) . .
F2 B1 K2 F2 -68.72(17) . 11
F1 B1 K2 F2 96.49(17) . 11
F3 B1 K2 F2 -166.53(18) . 11
C1 B1 K2 F2 16.7(3) . 11
F2 B1 K2 N1 178.66(18) . .
F1 B1 K2 N1 -16.13(18) . .
F3 B1 K2 N1 80.8(2) . .
C1 B1 K2 N1 -95.9(3) . .
F2 B1 K2 N1 -1.34(18) . 9
F1 B1 K2 N1 163.87(18) . 9
F3 B1 K2 N1 -99.2(2) . 9
C1 B1 K2 N1 84.1(3) . 9
F1 K2 N1 C4 48.09(6) 9 .
F1 K2 N1 C4 -131.91(6) . .
F1 K2 N1 C4 -48.09(6) 3 .
F1 K2 N1 C4 131.91(6) 11 .
F2 K2 N1 C4 55.79(6) 9 .
F2 K2 N1 C4 -55.79(6) 3 .
F2 K2 N1 C4 -124.21(6) . .
F2 K2 N1 C4 124.21(6) 11 .
B1 K2 N1 C4 55.21(6) 9 .
B1 K2 N1 C4 -124.79(6) . .
F1 K2 N1 K2 -131.91(6) 9 2
F1 K2 N1 K2 48.09(6) . 2
F1 K2 N1 K2 131.91(6) 3 2
F1 K2 N1 K2 -48.09(6) 11 2
F2 K2 N1 K2 -124.21(6) 9 2
F2 K2 N1 K2 124.21(6) 3 2
F2 K2 N1 K2 55.79(6) . 2
F2 K2 N1 K2 -55.79(6) 11 2
B1 K2 N1 K2 -124.79(6) 9 2
B1 K2 N1 K2 55.21(6) . 2
F1 K2 N1 K1 -131.91(6) 9 .
F1 K2 N1 K1 48.09(6) . .
F1 K2 N1 K1 131.91(6) 3 .
F1 K2 N1 K1 -48.09(6) 11 .
F2 K2 N1 K1 -124.21(6) 9 .
F2 K2 N1 K1 124.21(6) 3 .
F2 K2 N1 K1 55.79(6) . .
F2 K2 N1 K1 -55.79(6) 11 .
B1 K2 N1 K1 -124.79(6) 9 .
B1 K2 N1 K1 55.21(6) . .
F1 K1 N1 K2 -128.13(6) 11 2
F1 K1 N1 K2 51.87(6) 10_556 2
F1 K1 N1 K2 -51.87(6) 4 2
F1 K1 N1 K2 128.13(6) . 2
F4 K1 N1 K2 35.11(6) 10_556 2
F4 K1 N1 K2 144.89(6) . 2
F4 K1 N1 K2 -35.11(6) 4 2
F4 K1 N1 K2 -144.89(6) 11 2
K2 K1 N1 K2 180.0 . 2
F1 K1 N1 K2 51.87(6) 11 .
F1 K1 N1 K2 -128.13(6) 10_556 .
F1 K1 N1 K2 128.13(6) 4 .
F1 K1 N1 K2 -51.87(6) . .
F4 K1 N1 K2 -144.89(6) 10_556 .
F4 K1 N1 K2 -35.11(6) . .
F4 K1 N1 K2 144.89(6) 4 .
F4 K1 N1 K2 35.11(6) 11 .
K2 K1 N1 K2 180.0 2 .
K2 N1 C4 K2 180.0 . 2
K2 N1 C4 K2 180.0 2 .
F1 K2 C4 N1 -136.32(4) 9 .
F1 K2 C4 N1 43.68(4) . .
F1 K2 C4 N1 136.32(4) 3 .
F1 K2 C4 N1 -43.68(4) 11 .
F2 K2 C4 N1 -116.15(7) 9 .
F2 K2 C4 N1 116.15(7) 3 .
F2 K2 C4 N1 63.85(7) . .
F2 K2 C4 N1 -63.85(7) 11 .
N1 K2 C4 N1 180.0 9 .
B1 K2 C4 N1 -123.85(6) 9 .
B1 K2 C4 N1 56.15(6) . .
F1 K2 C4 C5 43.68(4) 9 .
F1 K2 C4 C5 -136.32(4) . .
F1 K2 C4 C5 -43.68(4) 3 .
F1 K2 C4 C5 136.32(4) 11 .
F2 K2 C4 C5 63.85(7) 9 .
F2 K2 C4 C5 -63.85(7) 3 .
F2 K2 C4 C5 -116.15(7) . .
F2 K2 C4 C5 116.15(7) 11 .
N1 K2 C4 C5 180.0 . .
N1 K2 C4 C5 0.0 9 .
B1 K2 C4 C5 56.15(6) 9 .
B1 K2 C4 C5 -123.85(6) . .
F1 K2 C4 K2 -136.32(4) 9 2
F1 K2 C4 K2 43.68(4) . 2
F1 K2 C4 K2 136.32(4) 3 2
F1 K2 C4 K2 -43.68(4) 11 2
F2 K2 C4 K2 -116.15(7) 9 2
F2 K2 C4 K2 116.15(7) 3 2
F2 K2 C4 K2 63.85(7) . 2
F2 K2 C4 K2 -63.85(7) 11 2
N1 K2 C4 K2 0.0 . 2
N1 K2 C4 K2 180.0 9 2
B1 K2 C4 K2 -123.85(6) 9 2
B1 K2 C4 K2 56.15(6) . 2
N2 N2 C6 N2' 0.0 11_655 .
N2 N2 C6 C7 180.0 11_655 .
